data_7159386
loop_
_publ_author_name
'Dickinson, Cody F.'
'Yap, Glenn P. A.'
'Tius, Marcus A.'

_publ_section_title
;
 Anion-accelerated asymmetric Nazarov cyclization: access to vicinal
 all-carbon quaternary stereocenters.
;
_journal_issue 24
_journal_name_full 'Organic &amp; biomolecular chemistry'
_journal_page_first 5014
_journal_page_last 5020
_journal_paper_doi 10.1039/d3ob00735a
_journal_volume 21
_journal_year 2023
_chemical_absolute_configuration rmad
_chemical_formula_moiety 'C31 H38 O7'
_chemical_formula_sum 'C31 H38 O7'
_chemical_formula_weight 522.61
_space_group_crystal_system orthorhombic
_space_group_IT_number 19
_space_group_name_Hall 'P 2ac 2ab'
_space_group_name_H-M_alt 'P 21 21 21'
_atom_sites_solution_hydrogens geom
_atom_sites_solution_primary dual
_audit_creation_date 2022-02-21
_audit_creation_method
;
Olex2 1.3
(compiled 2020.12.01 svn.r5f60950 for OlexSys, GUI svn.r6408)
;
_audit_update_record
;
2022-02-23 deposited with the CCDC.	2023-05-29 downloaded from the CCDC.
;
_cell_angle_alpha 90
_cell_angle_beta 90
_cell_angle_gamma 90
_cell_formula_units_Z 4
_cell_length_a 6.4651(2)
_cell_length_b 9.9755(3)
_cell_length_c 41.8034(12)
_cell_measurement_reflns_used 9806
_cell_measurement_temperature 100.0
_cell_measurement_theta_max 66.60
_cell_measurement_theta_min 4.23
_cell_volume 2696.01(14)
_computing_cell_refinement 'SAINT V8.40B (?, 2016)'
_computing_data_reduction 'SAINT V8.40B (?, 2016)'
_computing_molecular_graphics 'Olex2 1.3 (Dolomanov et al., 2009)'
_computing_publication_material 'Olex2 1.3 (Dolomanov et al., 2009)'
_computing_structure_refinement 'XL  (Sheldrick, 2008)'
_computing_structure_solution 'SHELXT 2018/2 (Sheldrick, 2018)'
_diffrn_ambient_temperature 100.0
_diffrn_measured_fraction_theta_full 0.999
_diffrn_measured_fraction_theta_max 0.999
_diffrn_measurement_device_type 'Bruker APEX-II CCD'
_diffrn_measurement_method '\f and \w scans'
_diffrn_radiation_type CuK\a
_diffrn_radiation_wavelength 1.54178
_diffrn_reflns_av_R_equivalents 0.0346
_diffrn_reflns_av_unetI/netI 0.0214
_diffrn_reflns_Laue_measured_fraction_full 0.999
_diffrn_reflns_Laue_measured_fraction_max 0.999
_diffrn_reflns_limit_h_max 7
_diffrn_reflns_limit_h_min -6
_diffrn_reflns_limit_k_max 11
_diffrn_reflns_limit_k_min -11
_diffrn_reflns_limit_l_max 49
_diffrn_reflns_limit_l_min -39
_diffrn_reflns_number 26912
_diffrn_reflns_point_group_measured_fraction_full 0.992
_diffrn_reflns_point_group_measured_fraction_max 0.992
_diffrn_reflns_theta_full 66.597
_diffrn_reflns_theta_max 66.597
_diffrn_reflns_theta_min 2.114
_diffrn_source_current 1.2
_diffrn_source_power 0.06
_diffrn_source_voltage 50.0
_diffrn_standards_number 0
_exptl_absorpt_coefficient_mu 0.733
_exptl_absorpt_correction_T_max 0.7528
_exptl_absorpt_correction_T_min 0.5968
_exptl_absorpt_correction_type multi-scan
_exptl_absorpt_process_details
;
SADABS-2016/2 (Bruker,2016) was used for absorption correction.
wR2(int) was 0.1176 before and 0.0534 after correction.
The Ratio of minimum to maximum transmission is 0.7928.
The \l/2 correction factor is Not present.
;
_exptl_crystal_colour colourless
_exptl_crystal_colour_primary colourless
_exptl_crystal_density_diffrn 1.288
_exptl_crystal_description needle
_exptl_crystal_F_000 1120
_exptl_crystal_size_max 0.281
_exptl_crystal_size_mid 0.041
_exptl_crystal_size_min 0.026
_refine_diff_density_max 0.129
_refine_diff_density_min -0.160
_refine_diff_density_rms 0.034
_refine_ls_abs_structure_details
;
 Flack x determined using 1857 quotients [(I+)-(I-)]/[(I+)+(I-)]
 (Parsons, Flack and Wagner, Acta Cryst. B69 (2013) 249-259).
;
_refine_ls_abs_structure_Flack 0.05(8)
_refine_ls_extinction_method none
_refine_ls_goodness_of_fit_ref 1.090
_refine_ls_hydrogen_treatment constr
_refine_ls_matrix_type full
_refine_ls_number_parameters 348
_refine_ls_number_reflns 4722
_refine_ls_number_restraints 0
_refine_ls_restrained_S_all 1.090
_refine_ls_R_factor_all 0.0300
_refine_ls_R_factor_gt 0.0285
_refine_ls_shift/su_max 0.000
_refine_ls_shift/su_mean 0.000
_refine_ls_structure_factor_coef Fsqd
_refine_ls_weighting_details 'w=1/[\s^2^(Fo^2^)+(0.0299P)^2^+0.6971P] where P=(Fo^2^+2Fc^2^)/3'
_refine_ls_weighting_scheme calc
_refine_ls_wR_factor_gt 0.0694
_refine_ls_wR_factor_ref 0.0704
_reflns_Friedel_coverage 0.702
_reflns_Friedel_fraction_full 0.982
_reflns_Friedel_fraction_max 0.982
_reflns_number_gt 4620
_reflns_number_total 4722
_reflns_threshold_expression 'I > 2\s(I)'
_cod_data_source_file d3ob00735a2.cif
_cod_data_source_block tius006
_cod_depositor_comments 'Adding full bibliography for 7159384--7159386.cif.'
_cod_database_code 7159386
_shelx_shelxl_version_number 2018/3
_shelx_space_group_comment
;
The symmetry employed for this shelxl refinement is uniquely defined
by the following loop, which should always be used as a source of
symmetry information in preference to the above space-group names.
They are only intended as comments.
;
_shelx_estimated_absorpt_t_max 0.981
_shelx_estimated_absorpt_t_min 0.821
_olex2_refinement_description
;
1. Fixed Uiso
 At 1.2 times of:
  All C(H) groups, All C(H,H) groups
 At 1.5 times of:
  All C(H,H,H) groups
2.a Ternary CH refined with riding coordinates:
 C13(H13), C22(H22)
2.b Secondary CH2 refined with riding coordinates:
 C5(H5A,H5B), C6(H6A,H6B), C17(H17A,H17B), C18(H18A,H18B), C19(H19A,H19B),
 C20(H20A,H20B), C21(H21A,H21B), C24(H24A,H24B)
2.c Aromatic/amide H refined with riding coordinates:
 C25(H25), C26(H26), C27(H27), C28(H28), C29(H29)
2.d Idealised Me refined as rotating group:
 C7(H7A,H7B,H7C), C8(H8A,H8B,H8C), C9(H9A,H9B,H9C), C16(H16A,H16B,H16C),
 C31(H31A,H31B,H31C)
;
_olex2_submission_special_instructions 'No special instructions were received'

loop_
_space_group_symop_operation_xyz
'x, y, z'
'-x+1/2, -y, z+1/2'
'-x, y+1/2, -z+1/2'
'x+1/2, -y+1/2, -z'

loop_
_atom_site_label
_atom_site_type_symbol
_atom_site_fract_x
_atom_site_fract_y
_atom_site_fract_z
_atom_site_U_iso_or_equiv
_atom_site_adp_type
_atom_site_occupancy
_atom_site_site_symmetry_order
_atom_site_calc_flag
_atom_site_refinement_flags_posn
_atom_site_refinement_flags_adp
_atom_site_refinement_flags_occupancy
_atom_site_disorder_assembly
_atom_site_disorder_group
O1 O 0.57724(19) 0.76058(13) 0.71059(3) 0.0198(3) Uani 1 1 d . . . . .
O2 O 0.6510(2) 0.67258(14) 0.75864(3) 0.0279(3) Uani 1 1 d . . . . .
O3 O 0.6190(2) 0.74622(14) 0.64740(3) 0.0224(3) Uani 1 1 d . . . . .
O4 O 0.3218(3) 0.8574(2) 0.64010(4) 0.0559(6) Uani 1 1 d . . . . .
O5 O 0.4128(2) 0.58298(16) 0.59894(4) 0.0343(4) Uani 1 1 d . . . . .
O6 O 0.8595(2) 0.51622(14) 0.58210(3) 0.0266(3) Uani 1 1 d . . . . .
O7 O 0.8945(3) 0.55327(17) 0.52967(4) 0.0484(5) Uani 1 1 d . . . . .
C1 C 0.5268(3) 0.69036(19) 0.73757(5) 0.0206(4) Uani 1 1 d . . . . .
C2 C 0.3009(3) 0.65187(19) 0.73521(5) 0.0211(4) Uani 1 1 d . . . . .
C3 C 0.2885(3) 0.62753(19) 0.69836(5) 0.0217(4) Uani 1 1 d . . . . .
C4 C 0.3870(3) 0.7661(2) 0.69152(4) 0.0207(4) Uani 1 1 d . . . . .
C5 C 0.2454(3) 0.86669(19) 0.70838(5) 0.0231(4) Uani 1 1 d . . . . .
H5A H 0.121285 0.887019 0.695377 0.028 Uiso 1 1 calc R U . . .
H5B H 0.319136 0.951157 0.713324 0.028 Uiso 1 1 calc R U . . .
C6 C 0.1882(3) 0.78935(19) 0.73918(5) 0.0232(4) Uani 1 1 d . . . . .
H6A H 0.036730 0.776837 0.740861 0.028 Uiso 1 1 calc R U . . .
H6B H 0.238127 0.837260 0.758434 0.028 Uiso 1 1 calc R U . . .
C7 C 0.2322(3) 0.5424(2) 0.75751(5) 0.0290(5) Uani 1 1 d . . . . .
H7A H 0.297387 0.457684 0.751241 0.043 Uiso 1 1 calc R U . . .
H7B H 0.081445 0.533078 0.756392 0.043 Uiso 1 1 calc R U . . .
H7C H 0.272855 0.565021 0.779438 0.043 Uiso 1 1 calc R U . . .
C8 C 0.0689(3) 0.6119(2) 0.68506(5) 0.0314(5) Uani 1 1 d . . . . .
H8A H -0.019551 0.683039 0.693675 0.047 Uiso 1 1 calc R U . . .
H8B H 0.013316 0.524338 0.691326 0.047 Uiso 1 1 calc R U . . .
H8C H 0.072474 0.618278 0.661673 0.047 Uiso 1 1 calc R U . . .
C9 C 0.4209(3) 0.5091(2) 0.68725(5) 0.0267(5) Uani 1 1 d . . . . .
H9A H 0.417323 0.503528 0.663853 0.040 Uiso 1 1 calc R U . . .
H9B H 0.366263 0.425905 0.696412 0.040 Uiso 1 1 calc R U . . .
H9C H 0.563929 0.522097 0.694379 0.040 Uiso 1 1 calc R U . . .
C10 C 0.4360(3) 0.7975(2) 0.65732(5) 0.0258(4) Uani 1 1 d . . . . .
C11 C 0.6501(3) 0.75545(19) 0.61440(4) 0.0207(4) Uani 1 1 d . . . . .
C12 C 0.7737(3) 0.84278(19) 0.59983(4) 0.0203(4) Uani 1 1 d . . . . .
C13 C 0.7627(3) 0.82458(19) 0.56376(4) 0.0207(4) Uani 1 1 d . . . . .
H13 H 0.906616 0.815387 0.555266 0.025 Uiso 1 1 calc R U . . .
C14 C 0.6478(3) 0.68598(19) 0.55975(4) 0.0229(4) Uani 1 1 d . . . . .
C15 C 0.5480(3) 0.6633(2) 0.59250(5) 0.0237(4) Uani 1 1 d . . . . .
C16 C 0.8982(3) 0.9482(2) 0.61609(5) 0.0266(4) Uani 1 1 d . . . . .
H16A H 0.832711 1.035798 0.612878 0.040 Uiso 1 1 calc R U . . .
H16B H 1.038101 0.949637 0.607063 0.040 Uiso 1 1 calc R U . . .
H16C H 0.905859 0.928684 0.639036 0.040 Uiso 1 1 calc R U . . .
C17 C 0.4654(3) 0.9973(2) 0.56474(5) 0.0211(4) Uani 1 1 d . . . . .
H17A H 0.361924 0.924514 0.566451 0.025 Uiso 1 1 calc R U . . .
H17B H 0.505928 1.023871 0.586682 0.025 Uiso 1 1 calc R U . . .
C18 C 0.3678(3) 1.1176(2) 0.54771(5) 0.0239(4) Uani 1 1 d . . . . .
H18A H 0.314783 1.089206 0.526556 0.029 Uiso 1 1 calc R U . . .
H18B H 0.249623 1.151274 0.560449 0.029 Uiso 1 1 calc R U . . .
C19 C 0.5259(3) 1.2296(2) 0.54331(5) 0.0252(4) Uani 1 1 d . . . . .
H19A H 0.574161 1.261297 0.564468 0.030 Uiso 1 1 calc R U . . .
H19B H 0.460925 1.306039 0.532043 0.030 Uiso 1 1 calc R U . . .
C20 C 0.7094(3) 1.1779(2) 0.52392(5) 0.0248(4) Uani 1 1 d . . . . .
H20A H 0.661493 1.149735 0.502447 0.030 Uiso 1 1 calc R U . . .
H20B H 0.811773 1.250719 0.521128 0.030 Uiso 1 1 calc R U . . .
C21 C 0.8115(3) 1.0593(2) 0.54077(5) 0.0224(4) Uani 1 1 d . . . . .
H21A H 0.869684 1.089583 0.561447 0.027 Uiso 1 1 calc R U . . .
H21B H 0.926824 1.025408 0.527459 0.027 Uiso 1 1 calc R U . . .
C22 C 0.6563(3) 0.94531(19) 0.54679(4) 0.0200(4) Uani 1 1 d . . . . .
H22 H 0.608108 0.912989 0.525404 0.024 Uiso 1 1 calc R U . . .
C23 C 0.8135(3) 0.57837(19) 0.55486(5) 0.0256(4) Uani 1 1 d . . . . .
C24 C 1.0133(3) 0.4106(2) 0.58093(5) 0.0247(4) Uani 1 1 d . . . . .
H24A H 1.151353 0.449012 0.576352 0.030 Uiso 1 1 calc R U . . .
H24B H 0.978691 0.345834 0.563807 0.030 Uiso 1 1 calc R U . . .
C25 C 0.8393(3) 0.3349(2) 0.63220(5) 0.0254(4) Uani 1 1 d . . . . .
H25 H 0.713942 0.375521 0.625387 0.030 Uiso 1 1 calc R U . . .
C26 C 0.8478(3) 0.2688(2) 0.66152(5) 0.0277(4) Uani 1 1 d . . . . .
H26 H 0.728341 0.265420 0.674722 0.033 Uiso 1 1 calc R U . . .
C27 C 1.0292(3) 0.2078(2) 0.67160(5) 0.0285(5) Uani 1 1 d . . . . .
H27 H 1.034315 0.162819 0.691620 0.034 Uiso 1 1 calc R U . . .
C28 C 1.2030(3) 0.2129(2) 0.65224(5) 0.0291(5) Uani 1 1 d . . . . .
H28 H 1.327042 0.169974 0.658823 0.035 Uiso 1 1 calc R U . . .
C29 C 1.1964(3) 0.2804(2) 0.62337(5) 0.0261(4) Uani 1 1 d . . . . .
H29 H 1.317369 0.285242 0.610514 0.031 Uiso 1 1 calc R U . . .
C30 C 1.0145(3) 0.34156(19) 0.61287(5) 0.0228(4) Uani 1 1 d . . . . .
C31 C 0.4908(4) 0.6736(2) 0.53236(5) 0.0298(5) Uani 1 1 d . . . . .
H31A H 0.561647 0.685920 0.511850 0.045 Uiso 1 1 calc R U . . .
H31B H 0.383751 0.742476 0.534795 0.045 Uiso 1 1 calc R U . . .
H31C H 0.426640 0.584663 0.532963 0.045 Uiso 1 1 calc R U . . .

loop_
_atom_site_aniso_label
_atom_site_aniso_U_11
_atom_site_aniso_U_22
_atom_site_aniso_U_33
_atom_site_aniso_U_23
_atom_site_aniso_U_13
_atom_site_aniso_U_12
O1 0.0176(6) 0.0220(7) 0.0198(6) 0.0013(5) -0.0026(5) -0.0009(5)
O2 0.0278(7) 0.0307(7) 0.0252(7) 0.0038(6) -0.0071(6) -0.0009(6)
O3 0.0218(6) 0.0282(7) 0.0174(6) 0.0012(5) 0.0011(5) 0.0054(6)
O4 0.0452(10) 0.0954(15) 0.0272(8) 0.0171(9) 0.0057(8) 0.0442(11)
O5 0.0332(8) 0.0395(9) 0.0301(8) -0.0012(7) 0.0028(7) -0.0140(7)
O6 0.0327(8) 0.0279(7) 0.0192(7) -0.0008(6) 0.0010(6) 0.0057(6)
O7 0.0783(13) 0.0419(9) 0.0250(8) 0.0043(7) 0.0170(9) 0.0237(10)
C1 0.0248(10) 0.0173(9) 0.0197(9) -0.0008(7) -0.0008(8) 0.0015(8)
C2 0.0205(9) 0.0196(9) 0.0232(10) -0.0002(8) -0.0005(8) 0.0015(8)
C3 0.0184(9) 0.0212(9) 0.0255(10) -0.0043(8) -0.0017(8) 0.0022(8)
C4 0.0170(9) 0.0247(10) 0.0202(9) 0.0001(8) -0.0031(8) 0.0038(8)
C5 0.0244(10) 0.0212(9) 0.0236(10) -0.0012(8) 0.0010(8) 0.0059(8)
C6 0.0239(10) 0.0214(9) 0.0241(9) -0.0021(8) 0.0014(8) 0.0039(8)
C7 0.0262(10) 0.0250(10) 0.0357(11) 0.0051(9) 0.0051(9) 0.0005(9)
C8 0.0212(10) 0.0356(12) 0.0374(12) -0.0084(10) -0.0058(9) 0.0008(9)
C9 0.0249(10) 0.0221(10) 0.0331(11) -0.0079(8) -0.0022(9) 0.0005(8)
C10 0.0227(10) 0.0318(11) 0.0229(10) 0.0004(9) 0.0000(8) 0.0078(9)
C11 0.0219(9) 0.0236(9) 0.0167(9) -0.0008(8) -0.0017(8) 0.0042(8)
C12 0.0168(9) 0.0213(9) 0.0228(9) 0.0000(8) -0.0024(8) 0.0047(8)
C13 0.0188(9) 0.0223(10) 0.0210(9) -0.0012(8) 0.0002(8) -0.0006(8)
C14 0.0276(10) 0.0219(9) 0.0194(9) -0.0002(8) -0.0010(8) -0.0034(8)
C15 0.0233(10) 0.0247(10) 0.0231(10) 0.0010(8) -0.0003(8) 0.0000(8)
C16 0.0264(10) 0.0287(10) 0.0247(10) -0.0016(8) -0.0072(9) -0.0012(9)
C17 0.0177(9) 0.0249(10) 0.0207(9) 0.0026(8) -0.0006(8) -0.0030(8)
C18 0.0211(10) 0.0266(10) 0.0239(10) 0.0015(8) -0.0034(8) 0.0013(8)
C19 0.0286(10) 0.0227(10) 0.0241(10) 0.0022(8) -0.0040(8) 0.0002(9)
C20 0.0291(10) 0.0244(10) 0.0210(9) 0.0025(8) -0.0005(8) -0.0097(9)
C21 0.0189(9) 0.0268(10) 0.0216(9) -0.0002(8) 0.0030(8) -0.0049(8)
C22 0.0192(9) 0.0220(9) 0.0188(9) 0.0009(7) 0.0003(8) -0.0020(8)
C23 0.0360(11) 0.0207(10) 0.0201(10) -0.0003(8) 0.0031(9) -0.0032(9)
C24 0.0246(10) 0.0241(10) 0.0255(10) -0.0041(8) 0.0005(9) 0.0016(8)
C25 0.0251(10) 0.0237(10) 0.0274(10) -0.0036(8) -0.0001(8) 0.0000(8)
C26 0.0308(11) 0.0252(10) 0.0271(10) -0.0023(8) 0.0053(9) -0.0005(9)
C27 0.0376(12) 0.0215(10) 0.0265(10) -0.0005(8) -0.0032(9) -0.0021(9)
C28 0.0278(10) 0.0243(10) 0.0352(11) -0.0023(9) -0.0081(9) 0.0002(9)
C29 0.0229(10) 0.0254(10) 0.0301(10) -0.0067(8) -0.0021(8) -0.0042(8)
C30 0.0261(10) 0.0183(9) 0.0240(10) -0.0055(8) -0.0016(8) -0.0022(8)
C31 0.0383(12) 0.0267(11) 0.0243(10) -0.0007(9) -0.0064(9) -0.0079(9)

loop_
_atom_type_symbol
_atom_type_description
_atom_type_scat_dispersion_real
_atom_type_scat_dispersion_imag
_atom_type_scat_source
C C 0.0181 0.0091 'International Tables Vol C Tables 4.2.6.8 and 6.1.1.4'
H H 0.0000 0.0000 'International Tables Vol C Tables 4.2.6.8 and 6.1.1.4'
O O 0.0492 0.0322 'International Tables Vol C Tables 4.2.6.8 and 6.1.1.4'

loop_
_exptl_crystal_face_index_h
_exptl_crystal_face_index_k
_exptl_crystal_face_index_l
_exptl_crystal_face_perp_dist
-3.00 1.00 -2.00 0.1330
0.00 -1.00 -3.00 0.0210
0.00 1.00 3.00 0.0150
0.00 3.00 -1.00 0.0090
0.00 0.00 -1.00 0.0160
0.00 0.00 1.00 0.0200
0.00 -2.00 3.00 0.0130
2.00 -1.00 2.00 0.1150

loop_
_geom_angle_atom_site_label_1
_geom_angle_atom_site_label_2
_geom_angle_atom_site_label_3
_geom_angle
_geom_angle_site_symmetry_1
_geom_angle_site_symmetry_3
_geom_angle_publ_flag
C1 O1 C4 105.52(14) . . ?
C10 O3 C11 113.80(15) . . ?
C23 O6 C24 117.59(15) . . ?
O1 C1 C2 107.84(16) . . ?
O2 C1 O1 121.33(18) . . ?
O2 C1 C2 130.77(18) . . ?
C1 C2 C3 98.82(15) . . ?
C1 C2 C6 102.74(15) . . ?
C3 C2 C6 102.56(15) . . ?
C7 C2 C1 115.43(17) . . ?
C7 C2 C3 118.92(17) . . ?
C7 C2 C6 115.73(16) . . ?
C4 C3 C2 91.28(14) . . ?
C8 C3 C2 114.93(16) . . ?
C8 C3 C4 113.87(17) . . ?
C9 C3 C2 112.98(16) . . ?
C9 C3 C4 113.75(16) . . ?
C9 C3 C8 109.23(16) . . ?
O1 C4 C3 102.18(14) . . ?
O1 C4 C5 106.01(15) . . ?
O1 C4 C10 110.43(15) . . ?
C5 C4 C3 104.74(15) . . ?
C10 C4 C3 116.75(16) . . ?
C10 C4 C5 115.43(16) . . ?
C4 C5 H5A 111.5 . . ?
C4 C5 H5B 111.5 . . ?
C4 C5 C6 101.49(15) . . ?
H5A C5 H5B 109.3 . . ?
C6 C5 H5A 111.5 . . ?
C6 C5 H5B 111.5 . . ?
C2 C6 H6A 111.0 . . ?
C2 C6 H6B 111.0 . . ?
C5 C6 C2 103.79(15) . . ?
C5 C6 H6A 111.0 . . ?
C5 C6 H6B 111.0 . . ?
H6A C6 H6B 109.0 . . ?
C2 C7 H7A 109.5 . . ?
C2 C7 H7B 109.5 . . ?
C2 C7 H7C 109.5 . . ?
H7A C7 H7B 109.5 . . ?
H7A C7 H7C 109.5 . . ?
H7B C7 H7C 109.5 . . ?
C3 C8 H8A 109.5 . . ?
C3 C8 H8B 109.5 . . ?
C3 C8 H8C 109.5 . . ?
H8A C8 H8B 109.5 . . ?
H8A C8 H8C 109.5 . . ?
H8B C8 H8C 109.5 . . ?
C3 C9 H9A 109.5 . . ?
C3 C9 H9B 109.5 . . ?
C3 C9 H9C 109.5 . . ?
H9A C9 H9B 109.5 . . ?
H9A C9 H9C 109.5 . . ?
H9B C9 H9C 109.5 . . ?
O3 C10 C4 113.48(16) . . ?
O4 C10 O3 123.10(19) . . ?
O4 C10 C4 123.36(18) . . ?
O3 C11 C15 120.92(17) . . ?
C12 C11 O3 125.59(17) . . ?
C12 C11 C15 113.47(17) . . ?
C11 C12 C13 110.37(17) . . ?
C11 C12 C16 125.37(18) . . ?
C16 C12 C13 124.21(17) . . ?
C12 C13 H13 108.7 . . ?
C12 C13 C14 103.41(15) . . ?
C12 C13 C22 112.33(15) . . ?
C14 C13 H13 108.7 . . ?
C22 C13 H13 108.7 . . ?
C22 C13 C14 114.87(15) . . ?
C15 C14 C13 103.46(15) . . ?
C15 C14 C23 108.10(16) . . ?
C15 C14 C31 112.14(17) . . ?
C23 C14 C13 107.39(16) . . ?
C23 C14 C31 107.89(16) . . ?
C31 C14 C13 117.45(16) . . ?
O5 C15 C11 127.08(19) . . ?
O5 C15 C14 126.76(18) . . ?
C11 C15 C14 106.15(16) . . ?
C12 C16 H16A 109.5 . . ?
C12 C16 H16B 109.5 . . ?
C12 C16 H16C 109.5 . . ?
H16A C16 H16B 109.5 . . ?
H16A C16 H16C 109.5 . . ?
H16B C16 H16C 109.5 . . ?
H17A C17 H17B 108.0 . . ?
C18 C17 H17A 109.3 . . ?
C18 C17 H17B 109.3 . . ?
C18 C17 C22 111.65(16) . . ?
C22 C17 H17A 109.3 . . ?
C22 C17 H17B 109.3 . . ?
C17 C18 H18A 109.5 . . ?
C17 C18 H18B 109.5 . . ?
H18A C18 H18B 108.1 . . ?
C19 C18 C17 110.73(16) . . ?
C19 C18 H18A 109.5 . . ?
C19 C18 H18B 109.5 . . ?
C18 C19 H19A 109.7 . . ?
C18 C19 H19B 109.7 . . ?
C18 C19 C20 109.72(17) . . ?
H19A C19 H19B 108.2 . . ?
C20 C19 H19A 109.7 . . ?
C20 C19 H19B 109.7 . . ?
C19 C20 H20A 109.5 . . ?
C19 C20 H20B 109.5 . . ?
H20A C20 H20B 108.1 . . ?
C21 C20 C19 110.65(16) . . ?
C21 C20 H20A 109.5 . . ?
C21 C20 H20B 109.5 . . ?
C20 C21 H21A 109.3 . . ?
C20 C21 H21B 109.3 . . ?
C20 C21 C22 111.50(16) . . ?
H21A C21 H21B 108.0 . . ?
C22 C21 H21A 109.3 . . ?
C22 C21 H21B 109.3 . . ?
C13 C22 H22 107.2 . . ?
C17 C22 C13 113.19(15) . . ?
C17 C22 C21 110.77(16) . . ?
C17 C22 H22 107.2 . . ?
C21 C22 C13 110.99(15) . . ?
C21 C22 H22 107.2 . . ?
O6 C23 C14 111.66(16) . . ?
O7 C23 O6 123.7(2) . . ?
O7 C23 C14 124.62(19) . . ?
O6 C24 H24A 110.1 . . ?
O6 C24 H24B 110.1 . . ?
O6 C24 C30 107.88(15) . . ?
H24A C24 H24B 108.4 . . ?
C30 C24 H24A 110.1 . . ?
C30 C24 H24B 110.1 . . ?
C26 C25 H25 120.0 . . ?
C30 C25 H25 120.0 . . ?
C30 C25 C26 120.06(19) . . ?
C25 C26 H26 119.7 . . ?
C27 C26 C25 120.57(19) . . ?
C27 C26 H26 119.7 . . ?
C26 C27 H27 120.3 . . ?
C28 C27 C26 119.46(19) . . ?
C28 C27 H27 120.3 . . ?
C27 C28 H28 119.9 . . ?
C29 C28 C27 120.2(2) . . ?
C29 C28 H28 119.9 . . ?
C28 C29 H29 119.6 . . ?
C28 C29 C30 120.89(19) . . ?
C30 C29 H29 119.6 . . ?
C25 C30 C24 122.21(19) . . ?
C25 C30 C29 118.80(18) . . ?
C29 C30 C24 118.99(18) . . ?
C14 C31 H31A 109.5 . . ?
C14 C31 H31B 109.5 . . ?
C14 C31 H31C 109.5 . . ?
H31A C31 H31B 109.5 . . ?
H31A C31 H31C 109.5 . . ?
H31B C31 H31C 109.5 . . ?

loop_
_geom_bond_atom_site_label_1
_geom_bond_atom_site_label_2
_geom_bond_distance
_geom_bond_site_symmetry_2
_geom_bond_publ_flag
O1 C1 1.367(2) . ?
O1 C4 1.467(2) . ?
O2 C1 1.205(2) . ?
O3 C10 1.353(2) . ?
O3 C11 1.397(2) . ?
O4 C10 1.192(3) . ?
O5 C15 1.216(3) . ?
O6 C23 1.330(2) . ?
O6 C24 1.449(2) . ?
O7 C23 1.202(3) . ?
C1 C2 1.513(3) . ?
C2 C3 1.561(3) . ?
C2 C6 1.562(3) . ?
C2 C7 1.503(3) . ?
C3 C4 1.548(3) . ?
C3 C8 1.533(3) . ?
C3 C9 1.531(3) . ?
C4 C5 1.530(3) . ?
C4 C10 1.498(3) . ?
C5 H5A 0.9900 . ?
C5 H5B 0.9900 . ?
C5 C6 1.546(3) . ?
C6 H6A 0.9900 . ?
C6 H6B 0.9900 . ?
C7 H7A 0.9800 . ?
C7 H7B 0.9800 . ?
C7 H7C 0.9800 . ?
C8 H8A 0.9800 . ?
C8 H8B 0.9800 . ?
C8 H8C 0.9800 . ?
C9 H9A 0.9800 . ?
C9 H9B 0.9800 . ?
C9 H9C 0.9800 . ?
C11 C12 1.329(3) . ?
C11 C15 1.456(3) . ?
C12 C13 1.520(3) . ?
C12 C16 1.489(3) . ?
C13 H13 1.0000 . ?
C13 C14 1.579(3) . ?
C13 C22 1.558(3) . ?
C14 C15 1.530(3) . ?
C14 C23 1.530(3) . ?
C14 C31 1.535(3) . ?
C16 H16A 0.9800 . ?
C16 H16B 0.9800 . ?
C16 H16C 0.9800 . ?
C17 H17A 0.9900 . ?
C17 H17B 0.9900 . ?
C17 C18 1.531(3) . ?
C17 C22 1.535(3) . ?
C18 H18A 0.9900 . ?
C18 H18B 0.9900 . ?
C18 C19 1.525(3) . ?
C19 H19A 0.9900 . ?
C19 H19B 0.9900 . ?
C19 C20 1.527(3) . ?
C20 H20A 0.9900 . ?
C20 H20B 0.9900 . ?
C20 C21 1.527(3) . ?
C21 H21A 0.9900 . ?
C21 H21B 0.9900 . ?
C21 C22 1.537(3) . ?
C22 H22 1.0000 . ?
C24 H24A 0.9900 . ?
C24 H24B 0.9900 . ?
C24 C30 1.503(3) . ?
C25 H25 0.9500 . ?
C25 C26 1.393(3) . ?
C25 C30 1.393(3) . ?
C26 H26 0.9500 . ?
C26 C27 1.387(3) . ?
C27 H27 0.9500 . ?
C27 C28 1.386(3) . ?
C28 H28 0.9500 . ?
C28 C29 1.382(3) . ?
C29 H29 0.9500 . ?
C29 C30 1.396(3) . ?
C31 H31A 0.9800 . ?
C31 H31B 0.9800 . ?
C31 H31C 0.9800 . ?

loop_
_geom_torsion_atom_site_label_1
_geom_torsion_atom_site_label_2
_geom_torsion_atom_site_label_3
_geom_torsion_atom_site_label_4
_geom_torsion
_geom_torsion_site_symmetry_1
_geom_torsion_site_symmetry_2
_geom_torsion_site_symmetry_3
_geom_torsion_site_symmetry_4
_geom_torsion_publ_flag
O1 C1 C2 C3 35.18(18) . . . . ?
O1 C1 C2 C6 -69.93(18) . . . . ?
O1 C1 C2 C7 163.18(16) . . . . ?
O1 C4 C5 C6 -69.75(17) . . . . ?
O1 C4 C10 O3 33.2(2) . . . . ?
O1 C4 C10 O4 -149.6(2) . . . . ?
O2 C1 C2 C3 -147.7(2) . . . . ?
O2 C1 C2 C6 107.2(2) . . . . ?
O2 C1 C2 C7 -19.7(3) . . . . ?
O3 C11 C12 C13 -178.48(17) . . . . ?
O3 C11 C12 C16 -1.2(3) . . . . ?
O3 C11 C15 O5 9.2(3) . . . . ?
O3 C11 C15 C14 -169.82(16) . . . . ?
O6 C24 C30 C25 28.7(2) . . . . ?
O6 C24 C30 C29 -152.17(17) . . . . ?
C1 O1 C4 C3 -35.76(17) . . . . ?
C1 O1 C4 C5 73.67(17) . . . . ?
C1 O1 C4 C10 -160.63(16) . . . . ?
C1 C2 C3 C4 -51.52(15) . . . . ?
C1 C2 C3 C8 -168.70(17) . . . . ?
C1 C2 C3 C9 65.03(19) . . . . ?
C1 C2 C6 C5 67.96(18) . . . . ?
C2 C3 C4 O1 53.72(15) . . . . ?
C2 C3 C4 C5 -56.67(16) . . . . ?
C2 C3 C4 C10 174.30(16) . . . . ?
C3 C2 C6 C5 -34.25(19) . . . . ?
C3 C4 C5 C6 37.85(18) . . . . ?
C3 C4 C10 O3 -82.9(2) . . . . ?
C3 C4 C10 O4 94.4(3) . . . . ?
C4 O1 C1 O2 -177.57(18) . . . . ?
C4 O1 C1 C2 -0.12(18) . . . . ?
C4 C5 C6 C2 -1.64(19) . . . . ?
C5 C4 C10 O3 153.35(17) . . . . ?
C5 C4 C10 O4 -29.4(3) . . . . ?
C6 C2 C3 C4 53.73(16) . . . . ?
C6 C2 C3 C8 -63.4(2) . . . . ?
C6 C2 C3 C9 170.29(16) . . . . ?
C7 C2 C3 C4 -177.13(17) . . . . ?
C7 C2 C3 C8 65.7(2) . . . . ?
C7 C2 C3 C9 -60.6(2) . . . . ?
C7 C2 C6 C5 -165.34(17) . . . . ?
C8 C3 C4 O1 171.81(15) . . . . ?
C8 C3 C4 C5 61.4(2) . . . . ?
C8 C3 C4 C10 -67.6(2) . . . . ?
C9 C3 C4 O1 -62.15(19) . . . . ?
C9 C3 C4 C5 -172.55(16) . . . . ?
C9 C3 C4 C10 58.4(2) . . . . ?
C10 O3 C11 C12 104.2(2) . . . . ?
C10 O3 C11 C15 -77.3(2) . . . . ?
C10 C4 C5 C6 167.67(17) . . . . ?
C11 O3 C10 O4 -7.4(3) . . . . ?
C11 O3 C10 C4 169.88(17) . . . . ?
C11 C12 C13 C14 -12.9(2) . . . . ?
C11 C12 C13 C22 111.49(18) . . . . ?
C12 C11 C15 O5 -172.1(2) . . . . ?
C12 C11 C15 C14 8.8(2) . . . . ?
C12 C13 C14 C15 17.11(18) . . . . ?
C12 C13 C14 C23 -97.08(17) . . . . ?
C12 C13 C14 C31 141.23(17) . . . . ?
C12 C13 C22 C17 -41.4(2) . . . . ?
C12 C13 C22 C21 83.85(19) . . . . ?
C13 C14 C15 O5 165.0(2) . . . . ?
C13 C14 C15 C11 -15.93(19) . . . . ?
C13 C14 C23 O6 96.57(19) . . . . ?
C13 C14 C23 O7 -82.7(3) . . . . ?
C14 C13 C22 C17 76.4(2) . . . . ?
C14 C13 C22 C21 -158.32(15) . . . . ?
C15 C11 C12 C13 2.9(2) . . . . ?
C15 C11 C12 C16 -179.75(18) . . . . ?
C15 C14 C23 O6 -14.5(2) . . . . ?
C15 C14 C23 O7 166.2(2) . . . . ?
C16 C12 C13 C14 169.72(17) . . . . ?
C16 C12 C13 C22 -65.9(2) . . . . ?
C17 C18 C19 C20 58.7(2) . . . . ?
C18 C17 C22 C13 178.82(15) . . . . ?
C18 C17 C22 C21 53.4(2) . . . . ?
C18 C19 C20 C21 -59.1(2) . . . . ?
C19 C20 C21 C22 57.1(2) . . . . ?
C20 C21 C22 C13 179.58(15) . . . . ?
C20 C21 C22 C17 -53.8(2) . . . . ?
C22 C13 C14 C15 -105.65(18) . . . . ?
C22 C13 C14 C23 140.16(16) . . . . ?
C22 C13 C14 C31 18.5(2) . . . . ?
C22 C17 C18 C19 -56.4(2) . . . . ?
C23 O6 C24 C30 -171.16(17) . . . . ?
C23 C14 C15 O5 -81.3(3) . . . . ?
C23 C14 C15 C11 97.75(18) . . . . ?
C24 O6 C23 O7 -1.3(3) . . . . ?
C24 O6 C23 C14 179.42(16) . . . . ?
C25 C26 C27 C28 0.0(3) . . . . ?
C26 C25 C30 C24 179.49(18) . . . . ?
C26 C25 C30 C29 0.3(3) . . . . ?
C26 C27 C28 C29 1.1(3) . . . . ?
C27 C28 C29 C30 -1.5(3) . . . . ?
C28 C29 C30 C24 -178.40(18) . . . . ?
C28 C29 C30 C25 0.8(3) . . . . ?
C30 C25 C26 C27 -0.7(3) . . . . ?
C31 C14 C15 O5 37.5(3) . . . . ?
C31 C14 C15 C11 -143.45(17) . . . . ?
C31 C14 C23 O6 -135.94(18) . . . . ?
C31 C14 C23 O7 44.8(3) . . . . ?
